data_7151498
loop_
_publ_author_name
'Gillson, Ashley-Mae E.'
'Glover, Stephen A.'
'Tucker, David J.'
'Turner, Peter'

_publ_section_title
;
 Crystal structures and properties of mutagenic
 N-acyloxy-N-alkoxyamides ? ?most pyramidal? acyclic amides
;
_journal_issue 19
_journal_name_full 'Organic &amp;  Biomolecular Chemistry'
_journal_page_first 3430
_journal_paper_doi 10.1039/b306098p
_journal_volume 1
_journal_year 2003
_chemical_formula_sum 'C25 H25 N O4'
_chemical_formula_weight 403.46
_chemical_name_systematic
;
?
;
_space_group_IT_number 14
_symmetry_cell_setting monoclinic
_symmetry_Int_Tables_number 14
_symmetry_space_group_name_Hall '-P 2ybc'
_symmetry_space_group_name_H-M 'P 1 21/c 1'
_atom_sites_solution_hydrogens geom
_atom_sites_solution_primary direct
_atom_sites_solution_secondary difmap
_audit_creation_method SHELXL-97
_cell_angle_alpha 90.00
_cell_angle_beta 107.088(5)
_cell_angle_gamma 90.00
_cell_formula_units_Z 4
_cell_length_a 9.974(3)
_cell_length_b 14.182(5)
_cell_length_c 16.104(5)
_cell_measurement_reflns_used 983
_cell_measurement_temperature 150(2)
_cell_measurement_theta_max 28.228
_cell_measurement_theta_min 2.906
_cell_volume 2177.4(12)
_computing_cell_refinement 'SAINT (Bruker,1995)'
_computing_data_collection 'SMART (Bruker,1995)'
_computing_data_reduction 'SAINT and XPREP (Bruker 1995)'
_computing_molecular_graphics
;
teXsan for Windows (MSC, 1997), XSHELL (Bruker, 2000)
xtal 3.6 (Hall,du Boulay, D.J. & Olthof-Hazekamp, R. 1999)
ORTEPII  (Johnson,C.K., 1976).
WinGX (Farrugia, 1999)
;
_computing_structure_refinement 'SHELXL-97 (Sheldrick, 1997)'
_computing_structure_solution 'SIR97 (Altomare, et. al. 1997)'
_diffrn_ambient_temperature 150(2)
_diffrn_crystal_treatment
;
attached with Exxon Paratone N, to a short length
of fibre supported on a thin piece of copper wire
inserted in a copper mounting pin.  The crystal was
quenched in a cold nitrogen gas stream from an
Oxford Cryosystems Cryostream.
;
_diffrn_measured_fraction_theta_full 0.930
_diffrn_measured_fraction_theta_max 0.930
_diffrn_measurement_device_type 'Bruker SMART 1000 CCD'
_diffrn_measurement_method \w
_diffrn_radiation_monochromator graphite
_diffrn_radiation_source 'sealed tube'
_diffrn_radiation_type MoK\a
_diffrn_radiation_wavelength 0.71073
_diffrn_reflns_av_R_equivalents 0.0274
_diffrn_reflns_av_sigmaI/netI 0.0171
_diffrn_reflns_limit_h_max 12
_diffrn_reflns_limit_h_min -13
_diffrn_reflns_limit_k_max 18
_diffrn_reflns_limit_k_min -18
_diffrn_reflns_limit_l_max 20
_diffrn_reflns_limit_l_min -20
_diffrn_reflns_number 18940
_diffrn_reflns_theta_full 28.23
_diffrn_reflns_theta_max 28.23
_diffrn_reflns_theta_min 1.95
_diffrn_standards_decay_% 0.10
_diffrn_standards_number 184
_exptl_absorpt_coefficient_mu 0.083
_exptl_absorpt_correction_T_max 0.979
_exptl_absorpt_correction_T_min 0.963
_exptl_absorpt_correction_type gaussian
_exptl_absorpt_process_details
;
Gaussian (Coppens et al., 1965)
XPREP  (Bruker, 1995)
;
_exptl_crystal_colour colourless
_exptl_crystal_density_diffrn 1.231
_exptl_crystal_density_method 'not measured'
_exptl_crystal_description prismatic
_exptl_crystal_F_000 856
_exptl_crystal_size_max 0.445
_exptl_crystal_size_mid 0.310
_exptl_crystal_size_min 0.244
_refine_diff_density_max 0.222
_refine_diff_density_min -0.203
_refine_diff_density_rms 0.039
_refine_ls_extinction_method none
_refine_ls_goodness_of_fit_ref 1.465
_refine_ls_hydrogen_treatment mixed
_refine_ls_matrix_type full
_refine_ls_number_parameters 274
_refine_ls_number_reflns 5007
_refine_ls_number_restraints 0
_refine_ls_restrained_S_all 1.465
_refine_ls_R_factor_all 0.0460
_refine_ls_R_factor_gt 0.0349
_refine_ls_shift/su_max 0.001
_refine_ls_shift/su_mean 0.000
_refine_ls_structure_factor_coef Fsqd
_refine_ls_weighting_details 'calc w=1/[\s^2^(Fo^2^)+(0.0400P)^2^+0.0000P] where P=(Fo^2^+2Fc^2^)/3'
_refine_ls_weighting_scheme calc
_refine_ls_wR_factor_gt 0.0908
_refine_ls_wR_factor_ref 0.0951
_reflns_number_gt 4069
_reflns_number_total 5007
_reflns_threshold_expression >2sigma(I)
_cod_data_source_file b306098p.txt
_cod_data_source_block sag2
_cod_depositor_comments
;
The following automatic conversions were performed:
'_exptl_absorpt_correction_type' value 'Gaussian' changed to 'gaussian'
according to '/home/saulius/struct/CIF-dictionaries/cif_core.dic'
dictionary named 'cif_core.dic' version 2.4.1 from 2010-06-29.

Automatic conversion script
Id: cif_fix_enum 1527 2010-12-29 10:47:43Z saulius 
;
_cod_original_sg_symbol_H-M P21/c
_cod_database_code 7151498

loop_
_symmetry_equiv_pos_as_xyz
'x, y, z'
'-x, y+1/2, -z+1/2'
'-x, -y, -z'
'x, -y-1/2, z-1/2'

loop_
_atom_site_label
_atom_site_type_symbol
_atom_site_fract_x
_atom_site_fract_y
_atom_site_fract_z
_atom_site_U_iso_or_equiv
_atom_site_adp_type
_atom_site_occupancy
_atom_site_symmetry_multiplicity
_atom_site_calc_flag
_atom_site_refinement_flags
_atom_site_disorder_assembly
_atom_site_disorder_group
O1 O 0.26038(7) 0.46516(5) 0.43436(4) 0.02604(17) Uani 1 1 d . . .
O2 O 0.02781(7) 0.49480(5) 0.37669(4) 0.03040(18) Uani 1 1 d . . .
O3 O 0.34392(7) 0.45881(5) 0.57991(4) 0.02619(17) Uani 1 1 d . . .
O4 O 0.19397(9) 0.29077(5) 0.43682(5) 0.0385(2) Uani 1 1 d . . .
N1 N 0.22874(8) 0.43106(6) 0.51069(5) 0.02413(18) Uani 1 1 d . . .
C1 C 0.19359(10) 0.55728(6) 0.30869(6) 0.0241(2) Uani 1 1 d . . .
C2 C 0.33386(10) 0.57967(7) 0.32145(6) 0.0283(2) Uani 1 1 d . . .
H2 H 0.4025 0.5620 0.3738 0.034 Uiso 1 1 calc R . .
C3 C 0.37314(12) 0.62799(7) 0.25729(7) 0.0334(2) Uani 1 1 d . . .
H3 H 0.4688 0.6437 0.2658 0.040 Uiso 1 1 calc R . .
C4 C 0.27292(12) 0.65333(8) 0.18082(7) 0.0352(3) Uani 1 1 d . . .
H4 H 0.3004 0.6854 0.1367 0.042 Uiso 1 1 calc R . .
C5 C 0.13310(12) 0.63203(8) 0.16856(7) 0.0360(3) Uani 1 1 d . . .
H5 H 0.0646 0.6503 0.1164 0.043 Uiso 1 1 calc R . .
C6 C 0.09290(11) 0.58418(8) 0.23229(6) 0.0307(2) Uani 1 1 d . . .
H6 H -0.0032 0.5697 0.2240 0.037 Uiso 1 1 calc R . .
C7 C 0.14613(10) 0.50491(6) 0.37493(6) 0.0233(2) Uani 1 1 d . . .
C8 C 0.30183(10) 0.63089(7) 0.55867(6) 0.0266(2) Uani 1 1 d . . .
C9 C 0.42055(11) 0.67314(7) 0.54692(7) 0.0295(2) Uani 1 1 d . . .
H9 H 0.5104 0.6475 0.5751 0.035 Uiso 1 1 calc R . .
C10 C 0.40992(11) 0.75225(7) 0.49472(7) 0.0293(2) Uani 1 1 d . . .
H10 H 0.4927 0.7797 0.4877 0.035 Uiso 1 1 calc R . .
C11 C 0.27972(10) 0.79237(7) 0.45228(6) 0.0263(2) Uani 1 1 d . . .
C12 C 0.16108(10) 0.74850(7) 0.46387(7) 0.0290(2) Uani 1 1 d . . .
H12 H 0.0710 0.7734 0.4352 0.035 Uiso 1 1 calc R . .
C13 C 0.17140(10) 0.66964(7) 0.51603(6) 0.0292(2) Uani 1 1 d . . .
H13 H 0.0887 0.6417 0.5228 0.035 Uiso 1 1 calc R . .
C14 C 0.31239(11) 0.54685(7) 0.61713(7) 0.0308(2) Uani 1 1 d . . .
H14A H 0.3866 0.5589 0.6723 0.037 Uiso 1 1 calc R . .
H14B H 0.2226 0.5396 0.6309 0.037 Uiso 1 1 calc R . .
C15 C 0.26341(11) 0.88205(7) 0.39719(7) 0.0310(2) Uani 1 1 d . . .
C16 C 0.20712(14) 0.96100(8) 0.44322(8) 0.0460(3) Uani 1 1 d . . .
H16A H 0.1138 0.9437 0.4467 0.069 Uiso 1 1 calc R . .
H16B H 0.2009 1.0198 0.4104 0.069 Uiso 1 1 calc R . .
H16C H 0.2708 0.9698 0.5020 0.069 Uiso 1 1 calc R . .
C17 C 0.40252(13) 0.91436(9) 0.38455(9) 0.0508(3) Uani 1 1 d . . .
H17A H 0.4692 0.9289 0.4412 0.076 Uiso 1 1 calc R . .
H17B H 0.3867 0.9709 0.3479 0.076 Uiso 1 1 calc R . .
H17C H 0.4407 0.8640 0.3564 0.076 Uiso 1 1 calc R . .
C18 C 0.16014(13) 0.86452(8) 0.30704(7) 0.0417(3) Uani 1 1 d . . .
H18A H 0.1949 0.8130 0.2785 0.063 Uiso 1 1 calc R . .
H18B H 0.1512 0.9219 0.2719 0.063 Uiso 1 1 calc R . .
H18C H 0.0683 0.8475 0.3131 0.063 Uiso 1 1 calc R . .
C19 C 0.22487(10) 0.28071(7) 0.58907(6) 0.0253(2) Uani 1 1 d . . .
C20 C 0.25165(11) 0.18431(7) 0.59175(7) 0.0325(2) Uani 1 1 d . . .
H20 H 0.2630 0.1533 0.5420 0.039 Uiso 1 1 calc R . .
C21 C 0.26181(12) 0.13329(8) 0.66674(8) 0.0395(3) Uani 1 1 d . . .
H21 H 0.2811 0.0676 0.6685 0.047 Uiso 1 1 calc R . .
C22 C 0.24387(12) 0.17787(8) 0.73880(7) 0.0368(3) Uani 1 1 d . . .
H22 H 0.2531 0.1431 0.7906 0.044 Uiso 1 1 calc R . .
C23 C 0.21250(11) 0.27300(8) 0.73582(7) 0.0343(3) Uani 1 1 d . . .
H23 H 0.1976 0.3030 0.7851 0.041 Uiso 1 1 calc R . .
C24 C 0.20265(11) 0.32471(7) 0.66135(7) 0.0300(2) Uani 1 1 d . . .
H24 H 0.1808 0.3900 0.6595 0.036 Uiso 1 1 calc R . .
C25 C 0.21768(10) 0.32973(7) 0.50628(6) 0.0264(2) Uani 1 1 d . . .

loop_
_atom_site_aniso_label
_atom_site_aniso_U_11
_atom_site_aniso_U_22
_atom_site_aniso_U_33
_atom_site_aniso_U_23
_atom_site_aniso_U_13
_atom_site_aniso_U_12
O1 0.0285(4) 0.0295(4) 0.0225(3) 0.0066(3) 0.0111(3) 0.0051(3)
O2 0.0272(4) 0.0361(4) 0.0280(4) 0.0025(3) 0.0082(3) -0.0010(3)
O3 0.0266(4) 0.0259(4) 0.0241(4) 0.0006(3) 0.0044(3) 0.0003(3)
O4 0.0573(5) 0.0320(4) 0.0272(4) -0.0041(3) 0.0142(4) -0.0028(3)
N1 0.0278(4) 0.0264(4) 0.0187(4) 0.0038(3) 0.0077(3) 0.0003(3)
C1 0.0309(5) 0.0201(5) 0.0219(5) -0.0010(4) 0.0089(4) 0.0012(4)
C2 0.0301(5) 0.0287(5) 0.0258(5) 0.0010(4) 0.0080(4) 0.0010(4)
C3 0.0351(6) 0.0331(6) 0.0351(6) 0.0028(5) 0.0150(5) -0.0023(4)
C4 0.0488(7) 0.0310(6) 0.0298(6) 0.0051(4) 0.0176(5) -0.0012(5)
C5 0.0438(7) 0.0369(6) 0.0244(5) 0.0064(4) 0.0055(5) 0.0010(5)
C6 0.0316(6) 0.0315(6) 0.0268(5) 0.0014(4) 0.0052(4) -0.0007(4)
C7 0.0267(5) 0.0217(5) 0.0209(5) -0.0022(4) 0.0062(4) 0.0010(4)
C8 0.0326(5) 0.0239(5) 0.0247(5) -0.0050(4) 0.0105(4) -0.0008(4)
C9 0.0271(5) 0.0293(5) 0.0319(6) 0.0005(4) 0.0083(4) 0.0040(4)
C10 0.0264(5) 0.0289(5) 0.0341(6) -0.0001(4) 0.0110(4) -0.0017(4)
C11 0.0296(5) 0.0240(5) 0.0251(5) -0.0044(4) 0.0077(4) -0.0002(4)
C12 0.0247(5) 0.0293(5) 0.0312(5) -0.0045(4) 0.0053(4) 0.0017(4)
C13 0.0279(5) 0.0278(5) 0.0334(6) -0.0059(4) 0.0116(4) -0.0045(4)
C14 0.0399(6) 0.0278(6) 0.0266(5) -0.0028(4) 0.0127(5) -0.0019(4)
C15 0.0340(6) 0.0278(5) 0.0302(5) 0.0014(4) 0.0078(4) 0.0017(4)
C16 0.0694(9) 0.0275(6) 0.0394(7) -0.0003(5) 0.0132(6) 0.0085(5)
C17 0.0443(7) 0.0465(7) 0.0607(8) 0.0225(6) 0.0141(6) -0.0034(6)
C18 0.0506(7) 0.0403(7) 0.0306(6) 0.0020(5) 0.0061(5) 0.0056(5)
C19 0.0235(5) 0.0256(5) 0.0275(5) 0.0026(4) 0.0085(4) -0.0004(4)
C20 0.0377(6) 0.0271(6) 0.0360(6) 0.0010(4) 0.0161(5) 0.0003(4)
C21 0.0488(7) 0.0248(6) 0.0492(7) 0.0104(5) 0.0212(6) 0.0047(5)
C22 0.0417(6) 0.0348(6) 0.0356(6) 0.0122(5) 0.0141(5) -0.0004(5)
C23 0.0412(6) 0.0347(6) 0.0304(6) 0.0028(5) 0.0161(5) -0.0015(5)
C24 0.0351(6) 0.0254(5) 0.0324(6) 0.0029(4) 0.0143(4) 0.0012(4)
C25 0.0268(5) 0.0266(5) 0.0268(5) 0.0002(4) 0.0093(4) 0.0021(4)

loop_
_atom_type_symbol
_atom_type_description
_atom_type_scat_dispersion_real
_atom_type_scat_dispersion_imag
_atom_type_scat_source
C C 0.0033 0.0016 'International Tables Vol C Tables 4.2.6.8 and 6.1.1.4'
H H 0.0000 0.0000 'International Tables Vol C Tables 4.2.6.8 and 6.1.1.4'
N N 0.0061 0.0033 'International Tables Vol C Tables 4.2.6.8 and 6.1.1.4'
O O 0.0106 0.0060 'International Tables Vol C Tables 4.2.6.8 and 6.1.1.4'

loop_
_geom_angle_atom_site_label_1
_geom_angle_atom_site_label_2
_geom_angle_atom_site_label_3
_geom_angle
_geom_angle_site_symmetry_1
_geom_angle_site_symmetry_3
_geom_angle_publ_flag
C7 O1 N1 112.78(7) . . ?
N1 O3 C14 109.98(7) . . ?
O3 N1 O1 104.52(7) . . ?
O3 N1 C25 110.62(7) . . ?
O1 N1 C25 109.00(7) . . ?
C2 C1 C6 120.07(9) . . ?
C2 C1 C7 121.80(9) . . ?
C6 C1 C7 118.13(9) . . ?
C3 C2 C1 119.64(9) . . ?
C3 C2 H2 120.2 . . ?
C1 C2 H2 120.2 . . ?
C4 C3 C2 120.10(10) . . ?
C4 C3 H3 120.0 . . ?
C2 C3 H3 120.0 . . ?
C5 C4 C3 120.26(10) . . ?
C5 C4 H4 119.9 . . ?
C3 C4 H4 119.9 . . ?
C4 C5 C6 120.04(10) . . ?
C4 C5 H5 120.0 . . ?
C6 C5 H5 120.0 . . ?
C5 C6 C1 119.88(10) . . ?
C5 C6 H6 120.1 . . ?
C1 C6 H6 120.1 . . ?
O2 C7 O1 123.74(9) . . ?
O2 C7 C1 126.91(9) . . ?
O1 C7 C1 109.31(8) . . ?
C9 C8 C13 118.22(9) . . ?
C9 C8 C14 121.45(9) . . ?
C13 C8 C14 120.32(9) . . ?
C10 C9 C8 121.01(9) . . ?
C10 C9 H9 119.5 . . ?
C8 C9 H9 119.5 . . ?
C9 C10 C11 121.32(9) . . ?
C9 C10 H10 119.3 . . ?
C11 C10 H10 119.3 . . ?
C12 C11 C10 117.06(10) . . ?
C12 C11 C15 119.81(9) . . ?
C10 C11 C15 123.10(9) . . ?
C13 C12 C11 121.73(9) . . ?
C13 C12 H12 119.1 . . ?
C11 C12 H12 119.1 . . ?
C12 C13 C8 120.66(9) . . ?
C12 C13 H13 119.7 . . ?
C8 C13 H13 119.7 . . ?
O3 C14 C8 113.91(8) . . ?
O3 C14 H14A 108.8 . . ?
C8 C14 H14A 108.8 . . ?
O3 C14 H14B 108.8 . . ?
C8 C14 H14B 108.8 . . ?
H14A C14 H14B 107.7 . . ?
C17 C15 C11 112.30(9) . . ?
C17 C15 C18 107.79(10) . . ?
C11 C15 C18 109.95(9) . . ?
C17 C15 C16 108.66(10) . . ?
C11 C15 C16 108.49(9) . . ?
C18 C15 C16 109.61(9) . . ?
C15 C16 H16A 109.5 . . ?
C15 C16 H16B 109.5 . . ?
H16A C16 H16B 109.5 . . ?
C15 C16 H16C 109.5 . . ?
H16A C16 H16C 109.5 . . ?
H16B C16 H16C 109.5 . . ?
C15 C17 H17A 109.5 . . ?
C15 C17 H17B 109.5 . . ?
H17A C17 H17B 109.5 . . ?
C15 C17 H17C 109.5 . . ?
H17A C17 H17C 109.5 . . ?
H17B C17 H17C 109.5 . . ?
C15 C18 H18A 109.5 . . ?
C15 C18 H18B 109.5 . . ?
H18A C18 H18B 109.5 . . ?
C15 C18 H18C 109.5 . . ?
H18A C18 H18C 109.5 . . ?
H18B C18 H18C 109.5 . . ?
C20 C19 C24 119.33(9) . . ?
C20 C19 C25 116.47(9) . . ?
C24 C19 C25 124.17(9) . . ?
C21 C20 C19 120.29(10) . . ?
C21 C20 H20 119.9 . . ?
C19 C20 H20 119.9 . . ?
C22 C21 C20 119.99(10) . . ?
C22 C21 H21 120.0 . . ?
C20 C21 H21 120.0 . . ?
C21 C22 C23 120.15(10) . . ?
C21 C22 H22 119.9 . . ?
C23 C22 H22 119.9 . . ?
C22 C23 C24 120.32(10) . . ?
C22 C23 H23 119.8 . . ?
C24 C23 H23 119.8 . . ?
C23 C24 C19 119.85(10) . . ?
C23 C24 H24 120.1 . . ?
C19 C24 H24 120.1 . . ?
O4 C25 N1 119.57(9) . . ?
O4 C25 C19 124.17(10) . . ?
N1 C25 C19 116.05(8) . . ?

loop_
_geom_bond_atom_site_label_1
_geom_bond_atom_site_label_2
_geom_bond_distance
_geom_bond_site_symmetry_2
_geom_bond_publ_flag
O1 C7 1.3752(12) . ?
O1 N1 1.4396(10) . ?
O2 C7 1.1974(12) . ?
O3 N1 1.4017(10) . ?
O3 C14 1.4586(13) . ?
O4 C25 1.2070(12) . ?
N1 C25 1.4414(14) . ?
C1 C2 1.3898(15) . ?
C1 C6 1.3934(14) . ?
C1 C7 1.4868(13) . ?
C2 C3 1.3887(14) . ?
C2 H2 0.9500 . ?
C3 C4 1.3861(15) . ?
C3 H3 0.9500 . ?
C4 C5 1.3833(16) . ?
C4 H4 0.9500 . ?
C5 C6 1.3844(14) . ?
C5 H5 0.9500 . ?
C6 H6 0.9500 . ?
C8 C9 1.3888(14) . ?
C8 C13 1.3931(14) . ?
C8 C14 1.5032(14) . ?
C9 C10 1.3871(15) . ?
C9 H9 0.9500 . ?
C10 C11 1.3984(14) . ?
C10 H10 0.9500 . ?
C11 C12 1.3971(15) . ?
C11 C15 1.5318(14) . ?
C12 C13 1.3843(15) . ?
C12 H12 0.9500 . ?
C13 H13 0.9500 . ?
C14 H14A 0.9900 . ?
C14 H14B 0.9900 . ?
C15 C17 1.5307(16) . ?
C15 C18 1.5335(16) . ?
C15 C16 1.5372(15) . ?
C16 H16A 0.9800 . ?
C16 H16B 0.9800 . ?
C16 H16C 0.9800 . ?
C17 H17A 0.9800 . ?
C17 H17B 0.9800 . ?
C17 H17C 0.9800 . ?
C18 H18A 0.9800 . ?
C18 H18B 0.9800 . ?
C18 H18C 0.9800 . ?
C19 C20 1.3912(14) . ?
C19 C24 1.3947(14) . ?
C19 C25 1.4866(14) . ?
C20 C21 1.3857(15) . ?
C20 H20 0.9500 . ?
C21 C22 1.3785(16) . ?
C21 H21 0.9500 . ?
C22 C23 1.3826(16) . ?
C22 H22 0.9500 . ?
C23 C24 1.3844(14) . ?
C23 H23 0.9500 . ?
C24 H24 0.9500 . ?

loop_
_geom_torsion_atom_site_label_1
_geom_torsion_atom_site_label_2
_geom_torsion_atom_site_label_3
_geom_torsion_atom_site_label_4
_geom_torsion
_geom_torsion_site_symmetry_1
_geom_torsion_site_symmetry_2
_geom_torsion_site_symmetry_3
_geom_torsion_site_symmetry_4
_geom_torsion_publ_flag
C14 O3 N1 O1 96.66(8) . . . . ?
C14 O3 N1 C25 -146.17(8) . . . . ?
C7 O1 N1 O3 -137.61(7) . . . . ?
C7 O1 N1 C25 104.11(8) . . . . ?
C6 C1 C2 C3 -0.72(14) . . . . ?
C7 C1 C2 C3 179.45(9) . . . . ?
C1 C2 C3 C4 -0.28(15) . . . . ?
C2 C3 C4 C5 1.05(16) . . . . ?
C3 C4 C5 C6 -0.82(17) . . . . ?
C4 C5 C6 C1 -0.18(16) . . . . ?
C2 C1 C6 C5 0.95(15) . . . . ?
C7 C1 C6 C5 -179.21(9) . . . . ?
N1 O1 C7 O2 -15.09(12) . . . . ?
N1 O1 C7 C1 167.15(7) . . . . ?
C2 C1 C7 O2 167.62(10) . . . . ?
C6 C1 C7 O2 -12.22(15) . . . . ?
C2 C1 C7 O1 -14.71(12) . . . . ?
C6 C1 C7 O1 165.46(8) . . . . ?
C13 C8 C9 C10 0.50(15) . . . . ?
C14 C8 C9 C10 -178.20(9) . . . . ?
C8 C9 C10 C11 0.13(16) . . . . ?
C9 C10 C11 C12 -0.85(15) . . . . ?
C9 C10 C11 C15 177.32(9) . . . . ?
C10 C11 C12 C13 0.96(15) . . . . ?
C15 C11 C12 C13 -177.27(9) . . . . ?
C11 C12 C13 C8 -0.35(15) . . . . ?
C9 C8 C13 C12 -0.39(15) . . . . ?
C14 C8 C13 C12 178.32(9) . . . . ?
N1 O3 C14 C8 -69.27(10) . . . . ?
C9 C8 C14 O3 -75.63(12) . . . . ?
C13 C8 C14 O3 105.69(11) . . . . ?
C12 C11 C15 C17 -174.40(10) . . . . ?
C10 C11 C15 C17 7.48(14) . . . . ?
C12 C11 C15 C18 -54.38(12) . . . . ?
C10 C11 C15 C18 127.50(11) . . . . ?
C12 C11 C15 C16 65.49(12) . . . . ?
C10 C11 C15 C16 -112.63(11) . . . . ?
C24 C19 C20 C21 -2.61(15) . . . . ?
C25 C19 C20 C21 179.21(10) . . . . ?
C19 C20 C21 C22 0.69(17) . . . . ?
C20 C21 C22 C23 1.51(17) . . . . ?
C21 C22 C23 C24 -1.76(17) . . . . ?
C22 C23 C24 C19 -0.18(16) . . . . ?
C20 C19 C24 C23 2.35(15) . . . . ?
C25 C19 C24 C23 -179.61(9) . . . . ?
O3 N1 C25 O4 -135.77(9) . . . . ?
O1 N1 C25 O4 -21.39(12) . . . . ?
O3 N1 C25 C19 49.25(10) . . . . ?
O1 N1 C25 C19 163.63(7) . . . . ?
C20 C19 C25 O4 21.76(14) . . . . ?
C24 C19 C25 O4 -156.32(11) . . . . ?
C20 C19 C25 N1 -163.52(9) . . . . ?
C24 C19 C25 N1 18.39(14) . . . . ?

loop_
_cod_related_entry_id
_cod_related_entry_database
_cod_related_entry_code
1 ChemSpider 9265872
